data_7133177
loop_
_publ_author_name
'Ren, Yue'
'Shi, Wangyu'
'Tang, Yi'
'Guo, Hongchao'

_publ_section_title
;
 Phosphine-catalyzed (3+3) annulation of cinnamaldehyde-derived
 Morita-Baylis-Hillman carbonates with dinucleophiles.
;
_journal_issue 54
_journal_name_full 'Chemical communications (Cambridge, England)'
_journal_page_first 6897
_journal_page_last 6900
_journal_paper_doi 10.1039/d4cc01989j
_journal_volume 60
_journal_year 2024
_chemical_formula_moiety 'C29 H28 O4'
_chemical_formula_sum 'C29 H28 N0 O4'
_chemical_formula_weight 440.51
_space_group_crystal_system monoclinic
_space_group_IT_number 15
_space_group_name_Hall '-C 2yc'
_space_group_name_H-M_alt 'C 1 2/c 1'
_atom_sites_solution_hydrogens geom
_audit_creation_date 2020-12-25
_audit_creation_method
;
Olex2 1.3
(compiled 2020.02.04 svn.rd84adfe8 for OlexSys, GUI svn.r6032)
;
_audit_update_record
;
2023-07-18 deposited with the CCDC.	2024-06-10 downloaded from the CCDC.
;
_cell_angle_alpha 90
_cell_angle_beta 93.935(3)
_cell_angle_gamma 90
_cell_formula_units_Z 8
_cell_length_a 19.9766(15)
_cell_length_b 15.8235(11)
_cell_length_c 15.6346(12)
_cell_measurement_reflns_used 7464
_cell_measurement_temperature 295(2)
_cell_measurement_theta_max 27.37
_cell_measurement_theta_min 3.03
_cell_volume 4930.4(6)
_computing_cell_refinement 'SAINT V8.38A (Bruker, 2018)'
_computing_data_reduction 'SAINT V8.38A (Bruker, 2018)'
_computing_molecular_graphics 'Olex2 1.3 (Dolomanov et al., 2009)'
_computing_publication_material 'Olex2 1.3 (Dolomanov et al., 2009)'
_computing_structure_refinement 'XL  (Sheldrick, 2008)'
_diffrn_ambient_temperature 295.11
_diffrn_measured_fraction_theta_full 0.999
_diffrn_measured_fraction_theta_max 0.998
_diffrn_measurement_device_type 'Bruker APEX-II CCD'
_diffrn_measurement_method '\f and \w scans'
_diffrn_radiation_type MoK\a
_diffrn_radiation_wavelength 0.71073
_diffrn_reflns_av_R_equivalents 0.0462
_diffrn_reflns_av_unetI/netI 0.0308
_diffrn_reflns_Laue_measured_fraction_full 0.999
_diffrn_reflns_Laue_measured_fraction_max 0.998
_diffrn_reflns_limit_h_max 23
_diffrn_reflns_limit_h_min -25
_diffrn_reflns_limit_k_max 20
_diffrn_reflns_limit_k_min -20
_diffrn_reflns_limit_l_max 20
_diffrn_reflns_limit_l_min -20
_diffrn_reflns_number 31095
_diffrn_reflns_point_group_measured_fraction_full 0.999
_diffrn_reflns_point_group_measured_fraction_max 0.998
_diffrn_reflns_theta_full 25.242
_diffrn_reflns_theta_max 27.507
_diffrn_reflns_theta_min 2.887
_diffrn_source_current 30.0
_diffrn_source_power 1.5
_diffrn_source_voltage 50.0
_diffrn_standards_number 0
_exptl_absorpt_coefficient_mu 0.078
_exptl_absorpt_correction_T_max 0.7456
_exptl_absorpt_correction_T_min 0.6804
_exptl_absorpt_correction_type none
_exptl_absorpt_process_details
;
SADABS-2016/2 (Bruker,2016/2) was used for absorption correction.
wR2(int) was 0.0767 before and 0.0508 after correction.
The Ratio of minimum to maximum transmission is 0.9126.
The \l/2 correction factor is Not present.
;
_exptl_crystal_colour colourless
_exptl_crystal_density_diffrn 1.187
_exptl_crystal_description block
_exptl_crystal_F_000 1872
_refine_diff_density_max 0.207
_refine_diff_density_min -0.239
_refine_diff_density_rms 0.041
_refine_ls_extinction_method none
_refine_ls_goodness_of_fit_ref 1.034
_refine_ls_hydrogen_treatment constr
_refine_ls_matrix_type full
_refine_ls_number_parameters 301
_refine_ls_number_reflns 5661
_refine_ls_number_restraints 264
_refine_ls_restrained_S_all 1.026
_refine_ls_R_factor_all 0.0857
_refine_ls_R_factor_gt 0.0581
_refine_ls_shift/su_max 0.000
_refine_ls_shift/su_mean 0.000
_refine_ls_structure_factor_coef Fsqd
_refine_ls_weighting_details 'w=1/[\s^2^(Fo^2^)+(0.0734P)^2^+2.3527P] where P=(Fo^2^+2Fc^2^)/3'
_refine_ls_weighting_scheme calc
_refine_ls_wR_factor_gt 0.1433
_refine_ls_wR_factor_ref 0.1597
_reflns_Friedel_coverage 0.000
_reflns_number_gt 3986
_reflns_number_total 5661
_reflns_threshold_expression 'I > 2\s(I)'
_cod_data_source_file d4cc01989j2.cif
_cod_data_source_block 20201223_3_41_8_0m_a
_cod_depositor_comments 'Adding full bibliography for 7133177.cif.'
_cod_database_code 7133177
_shelx_shelxl_version_number 2014/7
_shelx_space_group_comment
;
The symmetry employed for this shelxl refinement is uniquely defined
by the following loop, which should always be used as a source of
symmetry information in preference to the above space-group names.
They are only intended as comments.
;
_olex2_refinement_description
;
1. Fixed Uiso
 At 1.2 times of:
  All C(H) groups, All C(H,H) groups
 At 1.5 times of:
  All C(H,H,H) groups
2. Rigid body (RIGU) restrains
 All non-hydrogen atoms
 with sigma for 1-2 distances of 0.004 and sigma for 1-3 distances of 0.004
3.a Ternary CH refined with riding coordinates:
 C6(H6), C10(H10), C11(H11)
3.b Secondary CH2 refined with riding coordinates:
 C4(H4A,H4B), C8(H8A,H8B)
3.c Aromatic/amide H refined with riding coordinates:
 C17(H17), C18(H18), C19(H19), C20(H20), C21(H21), C25(H25), C26(H26),
 C27(H27), C28(H28), C29(H29)
3.d X=CH2 refined with riding coordinates:
 C15(H15A,H15B)
3.e Idealised Me refined as rotating group:
 C1(H1A,H1B,H1C), C2(H2A,H2B,H2C), C14(H14A,H14B,H14C)
;
_olex2_submission_special_instructions 'No special instructions were received'

loop_
_space_group_symop_operation_xyz
'x, y, z'
'-x, y, -z+1/2'
'x+1/2, y+1/2, z'
'-x+1/2, y+1/2, -z+1/2'
'-x, -y, -z'
'x, -y, z-1/2'
'-x+1/2, -y+1/2, -z'
'x+1/2, -y+1/2, z-1/2'

loop_
_atom_site_label
_atom_site_type_symbol
_atom_site_fract_x
_atom_site_fract_y
_atom_site_fract_z
_atom_site_U_iso_or_equiv
_atom_site_adp_type
_atom_site_occupancy
_atom_site_site_symmetry_order
_atom_site_calc_flag
_atom_site_refinement_flags_posn
_atom_site_refinement_flags_adp
_atom_site_refinement_flags_occupancy
_atom_site_disorder_assembly
_atom_site_disorder_group
O1 O 0.09921(7) 0.35207(9) 0.33927(9) 0.0585(4) Uani 1 1 d . U . . .
C1 C 0.06849(12) 0.42084(17) 0.03724(14) 0.0683(6) Uani 1 1 d . U . . .
H1A H 0.0745 0.4674 -0.0008 0.102 Uiso 1 1 calc R U . . .
H1B H 0.0216 0.4080 0.0380 0.102 Uiso 1 1 calc R U . . .
H1C H 0.0919 0.3723 0.0178 0.102 Uiso 1 1 calc R U . . .
O3 O 0.43067(9) 0.52264(13) 0.38407(15) 0.0974(7) Uani 1 1 d . U . . .
C3 C 0.09625(10) 0.44433(12) 0.12739(12) 0.0467(4) Uani 1 1 d . U . . .
O2 O 0.26324(6) 0.51586(8) 0.21257(8) 0.0449(3) Uani 1 1 d . U . . .
C2 C 0.05631(11) 0.51914(14) 0.15972(14) 0.0595(5) Uani 1 1 d . U . . .
H2A H 0.0589 0.5658 0.1208 0.089 Uiso 1 1 calc R U . . .
H2B H 0.0747 0.5356 0.2156 0.089 Uiso 1 1 calc R U . . .
H2C H 0.0103 0.5029 0.1630 0.089 Uiso 1 1 calc R U . . .
C5 C 0.12328(9) 0.38173(11) 0.27604(12) 0.0428(4) Uani 1 1 d . U . . .
O4 O 0.44964(9) 0.65495(12) 0.34699(13) 0.0853(6) Uani 1 1 d . U . . .
C4 C 0.08996(10) 0.36892(13) 0.18741(13) 0.0530(5) Uani 1 1 d . U . . .
H4A H 0.0427 0.3572 0.1925 0.064 Uiso 1 1 calc R U . . .
H4B H 0.1096 0.3197 0.1618 0.064 Uiso 1 1 calc R U . . .
C6 C 0.22455(8) 0.43553(10) 0.36928(11) 0.0371(4) Uani 1 1 d . U . . .
H6 H 0.1919 0.4416 0.4129 0.045 Uiso 1 1 calc R U . . .
C7 C 0.20646(9) 0.46875(11) 0.21323(11) 0.0386(4) Uani 1 1 d . U . . .
C9 C 0.18639(8) 0.42888(10) 0.28304(11) 0.0377(4) Uani 1 1 d . U . . .
C8 C 0.17028(9) 0.46841(13) 0.12638(11) 0.0469(4) Uani 1 1 d . U . . .
H8A H 0.1923 0.4289 0.0901 0.056 Uiso 1 1 calc R U . . .
H8B H 0.1736 0.5242 0.1012 0.056 Uiso 1 1 calc R U . . .
C10 C 0.26713(9) 0.51736(10) 0.36949(11) 0.0391(4) Uani 1 1 d . U . . .
H10 H 0.2987 0.5167 0.4203 0.047 Uiso 1 1 calc R U . . .
C11 C 0.30760(9) 0.51538(11) 0.28908(11) 0.0399(4) Uani 1 1 d . U . . .
H11 H 0.3340 0.4632 0.2900 0.048 Uiso 1 1 calc R U . . .
C12 C 0.35454(9) 0.58899(12) 0.28377(12) 0.0454(4) Uani 1 1 d . U . . .
C13 C 0.41509(10) 0.58377(14) 0.34297(15) 0.0567(5) Uani 1 1 d . U . . .
C14 C 0.50996(14) 0.6565(2) 0.4037(2) 0.1083(11) Uani 1 1 d . U . . .
H14A H 0.5412 0.6155 0.3849 0.162 Uiso 1 1 calc R U . . .
H14B H 0.4989 0.6433 0.4610 0.162 Uiso 1 1 calc R U . . .
H14C H 0.5298 0.7117 0.4028 0.162 Uiso 1 1 calc R U . . .
C15 C 0.34306(13) 0.65348(14) 0.23114(15) 0.0649(6) Uani 1 1 d . U . . .
H15A H 0.3737 0.6977 0.2306 0.078 Uiso 1 1 calc R U . . .
H15B H 0.3043 0.6547 0.1946 0.078 Uiso 1 1 calc R U . . .
C16 C 0.26931(8) 0.36035(10) 0.39383(11) 0.0366(4) Uani 1 1 d . U . . .
C17 C 0.28908(10) 0.30182(12) 0.33487(12) 0.0480(5) Uani 1 1 d . U . . .
H17 H 0.2734 0.3066 0.2777 0.058 Uiso 1 1 calc R U . . .
C18 C 0.33201(11) 0.23593(13) 0.35998(14) 0.0572(5) Uani 1 1 d . U . . .
H18 H 0.3450 0.1972 0.3195 0.069 Uiso 1 1 calc R U . . .
C19 C 0.35539(10) 0.22773(13) 0.44404(14) 0.0538(5) Uani 1 1 d . U . . .
H19 H 0.3842 0.1836 0.4606 0.065 Uiso 1 1 calc R U . . .
C20 C 0.33614(10) 0.28503(13) 0.50377(12) 0.0487(5) Uani 1 1 d . U . . .
H20 H 0.3516 0.2795 0.5609 0.058 Uiso 1 1 calc R U . . .
C21 C 0.29378(9) 0.35081(11) 0.47879(11) 0.0426(4) Uani 1 1 d . U . . .
H21 H 0.2814 0.3895 0.5196 0.051 Uiso 1 1 calc R U . . .
C22 C 0.22549(10) 0.59381(12) 0.37276(11) 0.0441(4) Uani 1 1 d . U . . .
C23 C 0.19118(10) 0.65503(12) 0.37559(12) 0.0474(4) Uani 1 1 d . U . . .
C24 C 0.15004(11) 0.72976(12) 0.37860(12) 0.0486(5) Uani 1 1 d . U . . .
C25 C 0.08239(12) 0.72692(17) 0.35408(16) 0.0700(6) Uani 1 1 d . U . . .
H25 H 0.0626 0.6763 0.3358 0.084 Uiso 1 1 calc R U . . .
C26 C 0.04394(16) 0.7997(2) 0.3567(2) 0.0943(9) Uani 1 1 d . U . . .
H26 H -0.0017 0.7977 0.3402 0.113 Uiso 1 1 calc R U . . .
C27 C 0.0728(2) 0.8747(2) 0.3835(2) 0.0999(10) Uani 1 1 d . U . . .
H27 H 0.0468 0.9233 0.3849 0.120 Uiso 1 1 calc R U . . .
C28 C 0.1399(2) 0.87801(17) 0.4083(2) 0.0935(9) Uani 1 1 d . U . . .
H28 H 0.1594 0.9289 0.4263 0.112 Uiso 1 1 calc R U . . .
C29 C 0.17836(14) 0.80583(14) 0.40657(17) 0.0713(7) Uani 1 1 d . U . . .
H29 H 0.2237 0.8081 0.4243 0.086 Uiso 1 1 calc R U . . .

loop_
_atom_site_aniso_label
_atom_site_aniso_U_11
_atom_site_aniso_U_22
_atom_site_aniso_U_33
_atom_site_aniso_U_23
_atom_site_aniso_U_13
_atom_site_aniso_U_12
O1 0.0480(8) 0.0653(9) 0.0616(9) 0.0205(7) -0.0007(7) -0.0133(7)
C1 0.0604(14) 0.0910(17) 0.0510(12) -0.0069(11) -0.0147(10) 0.0039(12)
O3 0.0669(11) 0.0864(13) 0.1325(18) 0.0282(12) -0.0403(11) -0.0105(10)
C3 0.0425(10) 0.0553(11) 0.0410(10) -0.0001(8) -0.0060(8) 0.0033(8)
O2 0.0412(7) 0.0554(7) 0.0381(6) 0.0048(5) 0.0031(5) -0.0081(6)
C2 0.0555(13) 0.0647(13) 0.0582(13) 0.0069(10) 0.0027(10) 0.0145(10)
C5 0.0381(9) 0.0387(9) 0.0506(10) 0.0094(8) -0.0034(8) 0.0005(7)
O4 0.0604(10) 0.0809(11) 0.1120(15) 0.0034(10) -0.0128(10) -0.0306(9)
C4 0.0476(11) 0.0509(11) 0.0585(12) 0.0025(9) -0.0111(9) -0.0067(9)
C6 0.0366(9) 0.0401(9) 0.0349(8) 0.0032(7) 0.0028(7) -0.0024(7)
C7 0.0361(9) 0.0415(9) 0.0381(9) -0.0001(7) 0.0010(7) 0.0011(7)
C9 0.0357(9) 0.0382(9) 0.0387(9) 0.0029(7) -0.0018(7) 0.0017(7)
C8 0.0462(10) 0.0575(11) 0.0367(9) 0.0009(8) 0.0005(8) 0.0049(8)
C10 0.0403(9) 0.0385(9) 0.0380(9) 0.0006(7) -0.0016(7) -0.0008(7)
C11 0.0368(9) 0.0396(9) 0.0431(9) 0.0018(7) 0.0008(7) -0.0015(7)
C12 0.0412(10) 0.0442(10) 0.0512(11) 0.0002(8) 0.0072(8) -0.0057(8)
C13 0.0405(11) 0.0595(12) 0.0700(14) 0.0019(10) 0.0022(9) -0.0070(9)
C14 0.0582(16) 0.138(3) 0.126(3) -0.012(2) -0.0150(17) -0.0382(18)
C15 0.0717(15) 0.0529(12) 0.0691(14) 0.0124(10) -0.0016(11) -0.0157(11)
C16 0.0337(8) 0.0392(8) 0.0366(8) 0.0047(7) 0.0001(6) -0.0061(7)
C17 0.0567(12) 0.0503(10) 0.0361(9) 0.0013(8) -0.0028(8) 0.0059(9)
C18 0.0629(13) 0.0556(12) 0.0530(12) -0.0017(9) 0.0026(10) 0.0140(10)
C19 0.0504(11) 0.0506(11) 0.0595(12) 0.0096(9) -0.0034(9) 0.0093(9)
C20 0.0456(10) 0.0579(11) 0.0412(10) 0.0083(8) -0.0078(8) -0.0033(9)
C21 0.0448(10) 0.0445(10) 0.0379(9) 0.0008(7) -0.0012(7) -0.0046(8)
C22 0.0475(10) 0.0443(10) 0.0406(9) -0.0016(8) 0.0036(8) -0.0016(8)
C23 0.0533(11) 0.0463(10) 0.0433(10) 0.0004(8) 0.0087(8) 0.0006(9)
C24 0.0590(12) 0.0455(10) 0.0425(10) 0.0039(8) 0.0121(8) 0.0074(9)
C25 0.0648(14) 0.0751(15) 0.0701(15) -0.0009(12) 0.0032(12) 0.0107(12)
C26 0.0791(19) 0.115(2) 0.089(2) 0.0045(17) 0.0019(15) 0.0404(18)
C27 0.127(3) 0.0798(19) 0.095(2) 0.0069(16) 0.0208(19) 0.0505(19)
C28 0.130(3) 0.0532(14) 0.099(2) -0.0082(14) 0.021(2) 0.0171(16)
C29 0.0815(17) 0.0542(13) 0.0795(17) -0.0054(11) 0.0142(13) 0.0017(11)

loop_
_atom_type_symbol
_atom_type_description
_atom_type_scat_dispersion_real
_atom_type_scat_dispersion_imag
_atom_type_scat_source
C C 0.0033 0.0016 'International Tables Vol C Tables 4.2.6.8 and 6.1.1.4'
H H 0.0000 0.0000 'International Tables Vol C Tables 4.2.6.8 and 6.1.1.4'
N N 0.0061 0.0033 'International Tables Vol C Tables 4.2.6.8 and 6.1.1.4'
O O 0.0106 0.0060 'International Tables Vol C Tables 4.2.6.8 and 6.1.1.4'

loop_
_geom_angle_atom_site_label_1
_geom_angle_atom_site_label_2
_geom_angle_atom_site_label_3
_geom_angle
_geom_angle_site_symmetry_1
_geom_angle_site_symmetry_3
_geom_angle_publ_flag
H1A C1 H1B 109.5 . . ?
H1A C1 H1C 109.5 . . ?
H1B C1 H1C 109.5 . . ?
C3 C1 H1A 109.5 . . ?
C3 C1 H1B 109.5 . . ?
C3 C1 H1C 109.5 . . ?
C1 C3 C2 109.18(17) . . ?
C1 C3 C4 109.71(17) . . ?
C1 C3 C8 110.00(17) . . ?
C4 C3 C2 109.51(17) . . ?
C8 C3 C2 109.69(17) . . ?
C8 C3 C4 108.74(15) . . ?
C7 O2 C11 117.24(13) . . ?
C3 C2 H2A 109.5 . . ?
C3 C2 H2B 109.5 . . ?
C3 C2 H2C 109.5 . . ?
H2A C2 H2B 109.5 . . ?
H2A C2 H2C 109.5 . . ?
H2B C2 H2C 109.5 . . ?
O1 C5 C4 121.19(17) . . ?
O1 C5 C9 121.35(17) . . ?
C9 C5 C4 117.44(16) . . ?
C13 O4 C14 117.0(2) . . ?
C3 C4 H4A 108.7 . . ?
C3 C4 H4B 108.7 . . ?
C5 C4 C3 114.15(15) . . ?
C5 C4 H4A 108.7 . . ?
C5 C4 H4B 108.7 . . ?
H4A C4 H4B 107.6 . . ?
C9 C6 H6 108.0 . . ?
C9 C6 C10 107.72(13) . . ?
C9 C6 C16 115.07(14) . . ?
C10 C6 H6 108.0 . . ?
C16 C6 H6 108.0 . . ?
C16 C6 C10 109.87(13) . . ?
O2 C7 C8 110.32(15) . . ?
C9 C7 O2 124.01(16) . . ?
C9 C7 C8 125.67(16) . . ?
C5 C9 C6 118.90(15) . . ?
C7 C9 C5 118.81(16) . . ?
C7 C9 C6 122.18(15) . . ?
C3 C8 H8A 108.9 . . ?
C3 C8 H8B 108.9 . . ?
C7 C8 C3 113.56(15) . . ?
C7 C8 H8A 108.9 . . ?
C7 C8 H8B 108.9 . . ?
H8A C8 H8B 107.7 . . ?
C6 C10 H10 108.4 . . ?
C11 C10 C6 107.46(13) . . ?
C11 C10 H10 108.4 . . ?
C22 C10 C6 112.07(15) . . ?
C22 C10 H10 108.4 . . ?
C22 C10 C11 112.00(14) . . ?
O2 C11 C10 110.51(14) . . ?
O2 C11 H11 108.5 . . ?
O2 C11 C12 107.54(14) . . ?
C10 C11 H11 108.5 . . ?
C12 C11 C10 113.21(15) . . ?
C12 C11 H11 108.5 . . ?
C13 C12 C11 114.23(17) . . ?
C15 C12 C11 123.46(19) . . ?
C15 C12 C13 122.30(19) . . ?
O3 C13 O4 123.4(2) . . ?
O3 C13 C12 123.9(2) . . ?
O4 C13 C12 112.7(2) . . ?
O4 C14 H14A 109.5 . . ?
O4 C14 H14B 109.5 . . ?
O4 C14 H14C 109.5 . . ?
H14A C14 H14B 109.5 . . ?
H14A C14 H14C 109.5 . . ?
H14B C14 H14C 109.5 . . ?
C12 C15 H15A 120.0 . . ?
C12 C15 H15B 120.0 . . ?
H15A C15 H15B 120.0 . . ?
C17 C16 C6 123.03(15) . . ?
C17 C16 C21 117.76(16) . . ?
C21 C16 C6 119.17(15) . . ?
C16 C17 H17 119.6 . . ?
C16 C17 C18 120.86(17) . . ?
C18 C17 H17 119.6 . . ?
C17 C18 H18 119.8 . . ?
C19 C18 C17 120.34(19) . . ?
C19 C18 H18 119.8 . . ?
C18 C19 H19 120.1 . . ?
C18 C19 C20 119.74(18) . . ?
C20 C19 H19 120.1 . . ?
C19 C20 H20 120.0 . . ?
C19 C20 C21 119.96(17) . . ?
C21 C20 H20 120.0 . . ?
C16 C21 H21 119.3 . . ?
C20 C21 C16 121.33(17) . . ?
C20 C21 H21 119.3 . . ?
C23 C22 C10 179.2(2) . . ?
C22 C23 C24 179.4(2) . . ?
C25 C24 C23 120.9(2) . . ?
C25 C24 C29 119.1(2) . . ?
C29 C24 C23 120.0(2) . . ?
C24 C25 H25 120.0 . . ?
C24 C25 C26 119.9(3) . . ?
C26 C25 H25 120.0 . . ?
C25 C26 H26 119.8 . . ?
C27 C26 C25 120.3(3) . . ?
C27 C26 H26 119.8 . . ?
C26 C27 H27 119.9 . . ?
C28 C27 C26 120.1(3) . . ?
C28 C27 H27 119.9 . . ?
C27 C28 H28 120.0 . . ?
C27 C28 C29 119.9(3) . . ?
C29 C28 H28 120.0 . . ?
C24 C29 H29 119.7 . . ?
C28 C29 C24 120.6(3) . . ?
C28 C29 H29 119.7 . . ?

loop_
_geom_bond_atom_site_label_1
_geom_bond_atom_site_label_2
_geom_bond_distance
_geom_bond_site_symmetry_2
_geom_bond_publ_flag
O1 C5 1.222(2) . ?
C1 H1A 0.9600 . ?
C1 H1B 0.9600 . ?
C1 H1C 0.9600 . ?
C1 C3 1.525(3) . ?
O3 C13 1.191(3) . ?
C3 C2 1.533(3) . ?
C3 C4 1.528(3) . ?
C3 C8 1.528(3) . ?
O2 C7 1.358(2) . ?
O2 C11 1.439(2) . ?
C2 H2A 0.9600 . ?
C2 H2B 0.9600 . ?
C2 H2C 0.9600 . ?
C5 C4 1.509(3) . ?
C5 C9 1.462(2) . ?
O4 C13 1.320(3) . ?
O4 C14 1.446(3) . ?
C4 H4A 0.9700 . ?
C4 H4B 0.9700 . ?
C6 H6 0.9800 . ?
C6 C9 1.506(2) . ?
C6 C10 1.549(2) . ?
C6 C16 1.521(2) . ?
C7 C9 1.345(2) . ?
C7 C8 1.494(2) . ?
C8 H8A 0.9700 . ?
C8 H8B 0.9700 . ?
C10 H10 0.9800 . ?
C10 C11 1.541(2) . ?
C10 C22 1.471(2) . ?
C11 H11 0.9800 . ?
C11 C12 1.501(2) . ?
C12 C13 1.474(3) . ?
C12 C15 1.321(3) . ?
C14 H14A 0.9600 . ?
C14 H14B 0.9600 . ?
C14 H14C 0.9600 . ?
C15 H15A 0.9300 . ?
C15 H15B 0.9300 . ?
C16 C17 1.383(3) . ?
C16 C21 1.392(2) . ?
C17 H17 0.9300 . ?
C17 C18 1.389(3) . ?
C18 H18 0.9300 . ?
C18 C19 1.370(3) . ?
C19 H19 0.9300 . ?
C19 C20 1.375(3) . ?
C20 H20 0.9300 . ?
C20 C21 1.381(3) . ?
C21 H21 0.9300 . ?
C22 C23 1.189(3) . ?
C23 C24 1.443(3) . ?
C24 C25 1.380(3) . ?
C24 C29 1.388(3) . ?
C25 H25 0.9300 . ?
C25 C26 1.387(4) . ?
C26 H26 0.9300 . ?
C26 C27 1.372(5) . ?
C27 H27 0.9300 . ?
C27 C28 1.370(5) . ?
C28 H28 0.9300 . ?
C28 C29 1.378(4) . ?
C29 H29 0.9300 . ?

loop_
_geom_torsion_atom_site_label_1
_geom_torsion_atom_site_label_2
_geom_torsion_atom_site_label_3
_geom_torsion_atom_site_label_4
_geom_torsion
_geom_torsion_site_symmetry_1
_geom_torsion_site_symmetry_2
_geom_torsion_site_symmetry_3
_geom_torsion_site_symmetry_4
_geom_torsion_publ_flag
O1 C5 C4 C3 144.80(19) . . . . ?
O1 C5 C9 C6 4.3(3) . . . . ?
O1 C5 C9 C7 -172.07(17) . . . . ?
C1 C3 C4 C5 173.21(18) . . . . ?
C1 C3 C8 C7 -163.77(17) . . . . ?
O2 C7 C9 C5 178.49(16) . . . . ?
O2 C7 C9 C6 2.3(3) . . . . ?
O2 C7 C8 C3 -159.95(15) . . . . ?
O2 C11 C12 C13 -162.79(16) . . . . ?
O2 C11 C12 C15 17.5(3) . . . . ?
C2 C3 C4 C5 -67.0(2) . . . . ?
C2 C3 C8 C7 76.1(2) . . . . ?
C4 C3 C8 C7 -43.6(2) . . . . ?
C4 C5 C9 C6 -174.01(16) . . . . ?
C4 C5 C9 C7 9.6(2) . . . . ?
C6 C10 C11 O2 62.74(17) . . . . ?
C6 C10 C11 C12 -176.57(14) . . . . ?
C6 C16 C17 C18 177.63(18) . . . . ?
C6 C16 C21 C20 -178.10(16) . . . . ?
C7 O2 C11 C10 -39.7(2) . . . . ?
C7 O2 C11 C12 -163.70(14) . . . . ?
C9 C5 C4 C3 -36.9(2) . . . . ?
C9 C6 C10 C11 -51.85(17) . . . . ?
C9 C6 C10 C22 71.61(18) . . . . ?
C9 C6 C16 C17 17.5(2) . . . . ?
C9 C6 C16 C21 -164.79(15) . . . . ?
C9 C7 C8 C3 19.7(3) . . . . ?
C8 C3 C4 C5 52.9(2) . . . . ?
C8 C7 C9 C5 -1.2(3) . . . . ?
C8 C7 C9 C6 -177.41(16) . . . . ?
C10 C6 C9 C5 -154.05(15) . . . . ?
C10 C6 C9 C7 22.2(2) . . . . ?
C10 C6 C16 C17 -104.23(19) . . . . ?
C10 C6 C16 C21 73.45(19) . . . . ?
C10 C11 C12 C13 74.8(2) . . . . ?
C10 C11 C12 C15 -104.9(2) . . . . ?
C11 O2 C7 C9 6.7(2) . . . . ?
C11 O2 C7 C8 -173.61(15) . . . . ?
C11 C12 C13 O3 9.1(3) . . . . ?
C11 C12 C13 O4 -169.60(18) . . . . ?
C14 O4 C13 O3 1.1(4) . . . . ?
C14 O4 C13 C12 179.8(2) . . . . ?
C15 C12 C13 O3 -171.2(3) . . . . ?
C15 C12 C13 O4 10.1(3) . . . . ?
C16 C6 C9 C5 83.03(19) . . . . ?
C16 C6 C9 C7 -100.73(19) . . . . ?
C16 C6 C10 C11 74.20(17) . . . . ?
C16 C6 C10 C22 -162.34(14) . . . . ?
C16 C17 C18 C19 0.2(3) . . . . ?
C17 C16 C21 C20 -0.3(3) . . . . ?
C17 C18 C19 C20 0.1(3) . . . . ?
C18 C19 C20 C21 -0.4(3) . . . . ?
C19 C20 C21 C16 0.6(3) . . . . ?
C21 C16 C17 C18 -0.1(3) . . . . ?
C22 C10 C11 O2 -60.77(19) . . . . ?
C22 C10 C11 C12 59.9(2) . . . . ?
C23 C24 C25 C26 -179.4(2) . . . . ?
C23 C24 C29 C28 178.9(2) . . . . ?
C24 C25 C26 C27 0.0(4) . . . . ?
C25 C24 C29 C28 -1.3(4) . . . . ?
C25 C26 C27 C28 -0.3(5) . . . . ?
C26 C27 C28 C29 -0.2(5) . . . . ?
C27 C28 C29 C24 1.0(4) . . . . ?
C29 C24 C25 C26 0.7(4) . . . . ?
